data_1557234
loop_
_publ_author_name
'Navarro, Miquel'
'Toledo, Alberto'
'Mallet-Ladeira, Sonia'
'Sosa Carrizo, E. Daiann'
'Miqueu, Karinne'
'Bourissou, Didier'

_publ_section_title
;
 Versatility and adaptative behaviour of the P^N chelating ligand
 MeDalphos within gold(i) \p complexes
;
_journal_issue 10
_journal_name_full 'Chemical Science'
_journal_page_first 2750
_journal_page_last 2758
_journal_paper_doi 10.1039/C9SC06398F
_journal_volume 11
_journal_year 2020
_chemical_formula_moiety '2(C30 H44 Au N P), 2(F6 Sb), C H2 Cl2'
_chemical_formula_sum 'C61 H90 Au2 Cl2 F12 N2 P2 Sb2'
_chemical_formula_weight 1849.65
_space_group_IT_number 14
_space_group_name_Hall '-P 2yn'
_space_group_name_H-M_alt 'P 1 21/n 1'
_symmetry_cell_setting monoclinic
_symmetry_Int_Tables_number 14
_symmetry_space_group_name_Hall '-P 2yn'
_symmetry_space_group_name_H-M 'P 1 21/n 1'
_atom_sites_solution_hydrogens mixed
_audit_update_record
;
2019-11-25 deposited with the CCDC.	2020-01-31 downloaded from the CCDC.
;
_cell_angle_alpha 90
_cell_angle_beta 94.354(3)
_cell_angle_gamma 90
_cell_formula_units_Z 2
_cell_length_a 10.4398(8)
_cell_length_b 18.5854(15)
_cell_length_c 16.9617(14)
_cell_measurement_reflns_used 9594
_cell_measurement_temperature 193(2)
_cell_measurement_theta_max 40.08
_cell_measurement_theta_min 2.94
_cell_volume 3281.5(5)
_computing_cell_refinement 'APEX2 and SAINT'
_computing_data_collection APEX2
_computing_data_reduction SAINT
_computing_molecular_graphics 'Ortep-3 for Windows (Farrugia, 1997)'
_computing_publication_material 'WinGX publication routines (Farrugia, 1999)'
_computing_structure_refinement 'SHELXL-2014/7 (Sheldrick, 2015)'
_computing_structure_solution 'SHELXT (Sheldrick, 2015)'
_diffrn_ambient_temperature 193(2)
_diffrn_measured_fraction_theta_full 0.999
_diffrn_measured_fraction_theta_max 0.999
_diffrn_measurement_device_type 'Bruker D8 VENTURE'
_diffrn_measurement_method 'phi and omega scans'
_diffrn_radiation_monochromator triumph
_diffrn_radiation_source 'fine focus sealed tube'
_diffrn_radiation_type MoK\a
_diffrn_radiation_wavelength 0.71073
_diffrn_reflns_av_R_equivalents 0.0361
_diffrn_reflns_av_unetI/netI 0.0182
_diffrn_reflns_Laue_measured_fraction_full 0.999
_diffrn_reflns_Laue_measured_fraction_max 0.999
_diffrn_reflns_limit_h_max 16
_diffrn_reflns_limit_h_min -16
_diffrn_reflns_limit_k_max 29
_diffrn_reflns_limit_k_min -29
_diffrn_reflns_limit_l_max 26
_diffrn_reflns_limit_l_min -26
_diffrn_reflns_number 124551
_diffrn_reflns_point_group_measured_fraction_full 0.999
_diffrn_reflns_point_group_measured_fraction_max 0.999
_diffrn_reflns_theta_full 25.242
_diffrn_reflns_theta_max 33.727
_diffrn_reflns_theta_min 2.938
_diffrn_standards_decay_% 0
_diffrn_standards_interval_count 0
_diffrn_standards_interval_time 0
_diffrn_standards_number 0
_exptl_absorpt_coefficient_mu 5.475
_exptl_absorpt_correction_T_max 0.7481
_exptl_absorpt_correction_T_min 0.5420
_exptl_absorpt_correction_type multi-scan
_exptl_absorpt_process_details 'SADABS (Bruker-AXS)'
_exptl_crystal_colour colourless
_exptl_crystal_density_diffrn 1.872
_exptl_crystal_density_method 'not measured'
_exptl_crystal_description block
_exptl_crystal_F_000 1804
_exptl_crystal_size_max 0.3
_exptl_crystal_size_mid 0.2
_exptl_crystal_size_min 0.18
_refine_diff_density_max 1.487
_refine_diff_density_min -1.691
_refine_diff_density_rms 0.123
_refine_ls_extinction_method none
_refine_ls_goodness_of_fit_ref 1.028
_refine_ls_hydrogen_treatment mixed
_refine_ls_matrix_type full
_refine_ls_number_parameters 540
_refine_ls_number_reflns 13100
_refine_ls_number_restraints 578
_refine_ls_restrained_S_all 1.056
_refine_ls_R_factor_all 0.0338
_refine_ls_R_factor_gt 0.0257
_refine_ls_shift/su_max 0.006
_refine_ls_shift/su_mean 0
_refine_ls_structure_factor_coef Fsqd
_refine_ls_weighting_details 'w=1/[\s^2^(Fo^2^)+(0.0389P)^2^+4.2814P] where P=(Fo^2^+2Fc^2^)/3'
_refine_ls_weighting_scheme calc
_refine_ls_wR_factor_gt 0.0681
_refine_ls_wR_factor_ref 0.0718
_reflns_Friedel_coverage 0
_reflns_number_gt 11284
_reflns_number_total 13100
_reflns_threshold_expression 'I > 2\s(I)'
_cod_data_source_file c9sc06398f2.cif
_cod_data_source_block ATP081
_cod_depositor_comments
;Adding full bibliography for 1557234--1557239.cif.

 Adding full bibliography for 1557234--1557239.cif.
;
_cod_original_sg_symbol_H-M 'P 21/n'
_cod_database_code 1557234

loop_
_symmetry_equiv_pos_as_xyz
'x, y, z'
'-x+1/2, y+1/2, -z+1/2'
'-x, -y, -z'
'x-1/2, -y-1/2, z-1/2'

loop_
_atom_site_label
_atom_site_type_symbol
_atom_site_fract_x
_atom_site_fract_y
_atom_site_fract_z
_atom_site_U_iso_or_equiv
_atom_site_adp_type
_atom_site_occupancy
_atom_site_site_symmetry_order
_atom_site_calc_flag
_atom_site_refinement_flags_posn
_atom_site_refinement_flags_adp
_atom_site_refinement_flags_occupancy
_atom_site_disorder_assembly
_atom_site_disorder_group
C1 C 0.7040(2) 0.59786(11) 0.22296(12) 0.0190(4) Uani 1 1 d . . . . .
C2 C 0.8301(2) 0.62025(13) 0.21602(14) 0.0239(4) Uani 1 1 d . . . . .
H2 H 0.8886 0.6215 0.2617 0.029 Uiso 1 1 calc R U . . .
C3 C 0.8720(3) 0.64077(16) 0.14345(16) 0.0328(5) Uani 1 1 d . . . . .
H3 H 0.9581 0.656 0.1395 0.039 Uiso 1 1 calc R U . . .
C4 C 0.7866(3) 0.63873(18) 0.07705(16) 0.0386(6) Uani 1 1 d . . . . .
H4 H 0.8147 0.652 0.0271 0.046 Uiso 1 1 calc R U . . .
C5 C 0.6606(3) 0.61756(17) 0.08258(14) 0.0336(6) Uani 1 1 d . . . . .
H5 H 0.6028 0.6168 0.0366 0.04 Uiso 1 1 calc R U . . .
C6 C 0.6178(2) 0.59714(12) 0.15563(12) 0.0220(4) Uani 1 1 d . . . . .
C7 C 0.3985(3) 0.6389(2) 0.13652(18) 0.0424(7) Uani 1 1 d . . . . .
H7A H 0.4208 0.6796 0.1717 0.064 Uiso 1 1 calc R U . . .
H7B H 0.3087 0.6254 0.1412 0.064 Uiso 1 1 calc R U . . .
H7C H 0.4103 0.6528 0.0818 0.064 Uiso 1 1 calc R U . . .
C8 C 0.4497(3) 0.5145(2) 0.10724(19) 0.0447(8) Uani 1 1 d . . . . .
H8A H 0.4577 0.528 0.052 0.067 Uiso 1 1 calc R U . . .
H8B H 0.3612 0.4995 0.114 0.067 Uiso 1 1 calc R U . . .
H8C H 0.5083 0.4746 0.1215 0.067 Uiso 1 1 calc R U . . .
C9 C 0.66830(19) 0.64187(11) 0.38971(11) 0.0161(3) Uani 1 1 d . . . . .
C10 C 0.5955(3) 0.70622(12) 0.35050(14) 0.0258(4) Uani 1 1 d . . . . .
H10A H 0.6366 0.7206 0.3022 0.031 Uiso 1 1 calc R U . . .
H10B H 0.5057 0.6922 0.3349 0.031 Uiso 1 1 calc R U . . .
C11 C 0.5970(3) 0.76993(14) 0.40850(17) 0.0325(6) Uani 1 1 d . . . . .
H11 H 0.5496 0.8114 0.3825 0.039 Uiso 1 1 calc R U . . .
C12 C 0.6029(3) 0.62101(15) 0.46455(15) 0.0369(7) Uani 1 1 d . . . . .
H12A H 0.5132 0.6061 0.4499 0.044 Uiso 1 1 calc R U . . .
H12B H 0.6487 0.5797 0.4905 0.044 Uiso 1 1 calc R U . . .
C13 C 0.8065(2) 0.72940(16) 0.47189(16) 0.0308(5) Uani 1 1 d . . . . .
H13 H 0.8971 0.7441 0.4874 0.037 Uiso 1 1 calc R U . . .
C14 C 0.7415(3) 0.70637(16) 0.54570(15) 0.0371(6) Uani 1 1 d . . . . .
H14A H 0.7888 0.6654 0.5714 0.045 Uiso 1 1 calc R U . . .
H14B H 0.7427 0.7467 0.5839 0.045 Uiso 1 1 calc R U . . .
C15 C 0.6036(3) 0.68440(18) 0.52222(16) 0.0394(7) Uani 1 1 d . . . . .
H15 H 0.5604 0.67 0.5704 0.047 Uiso 1 1 calc R U . . .
C16 C 0.5318(3) 0.7481(2) 0.4819(2) 0.0431(8) Uani 1 1 d . . . . .
H16A H 0.4416 0.7343 0.467 0.052 Uiso 1 1 calc R U . . .
H16B H 0.5315 0.7892 0.519 0.052 Uiso 1 1 calc R U . . .
C17 C 0.8067(2) 0.66594(16) 0.41331(18) 0.0335(6) Uani 1 1 d . . . . .
H17A H 0.8489 0.6808 0.3656 0.04 Uiso 1 1 calc R U . . .
H17B H 0.8559 0.6253 0.4381 0.04 Uiso 1 1 calc R U . . .
C18 C 0.7345(3) 0.79244(14) 0.43188(16) 0.0332(6) Uani 1 1 d . . . . .
H18A H 0.7352 0.8339 0.4686 0.04 Uiso 1 1 calc R U . . .
H18B H 0.7773 0.8073 0.3843 0.04 Uiso 1 1 calc R U . . .
P1 P 0.64832(5) 0.56627(3) 0.31724(3) 0.01454(8) Uani 1 1 d D . . . .
C19 C 0.7427(2) 0.48297(11) 0.34324(12) 0.0179(3) Uani 1 1 d D . . . .
C20 C 0.7221(7) 0.3273(3) 0.3755(5) 0.0349(13) Uani 0.500(8) 1 d D U P A 1
H20A H 0.6277 0.3205 0.3709 0.042 Uiso 0.500(8) 1 calc R U P A 1
H20B H 0.7627 0.2802 0.3883 0.042 Uiso 0.500(8) 1 calc R U P A 1
C21 C 0.9500(7) 0.4176(4) 0.3704(5) 0.0331(13) Uani 0.500(8) 1 d D U P A 1
H21 H 1.0455 0.4233 0.3756 0.04 Uiso 0.500(8) 1 calc R U P A 1
C22 C 0.9114(8) 0.3646(4) 0.3026(5) 0.0406(13) Uani 0.500(8) 1 d D U P A 1
H22A H 0.9395 0.3834 0.2521 0.049 Uiso 0.500(8) 1 calc R U P A 1
H22B H 0.9536 0.3175 0.3132 0.049 Uiso 0.500(8) 1 calc R U P A 1
C23 C 0.7666(7) 0.3553(3) 0.2964(4) 0.0337(12) Uani 0.500(8) 1 d D U P A 1
H23 H 0.7415 0.3199 0.2536 0.04 Uiso 0.500(8) 1 calc R U P A 1
C24 C 0.8867(6) 0.4908(4) 0.3501(6) 0.0324(14) Uani 0.500(8) 1 d D U P A 1
H24A H 0.9127 0.5262 0.3919 0.039 Uiso 0.500(8) 1 calc R U P A 1
H24B H 0.9159 0.5087 0.2995 0.039 Uiso 0.500(8) 1 calc R U P A 1
C25 C 0.7584(8) 0.3799(4) 0.4400(4) 0.0309(12) Uani 0.500(8) 1 d D U P A 1
H25 H 0.7301 0.3612 0.4912 0.037 Uiso 0.500(8) 1 calc R U P A 1
C26 C 0.6948(8) 0.4532(4) 0.4213(4) 0.0262(13) Uani 0.500(8) 1 d D U P A 1
H26A H 0.7171 0.4873 0.4651 0.031 Uiso 0.500(8) 1 calc R U P A 1
H26B H 0.6002 0.4477 0.4158 0.031 Uiso 0.500(8) 1 calc R U P A 1
C27 C 0.7005(7) 0.4276(3) 0.2768(4) 0.0294(12) Uani 0.500(8) 1 d D U P A 1
H27A H 0.606 0.4215 0.2735 0.035 Uiso 0.500(8) 1 calc R U P A 1
H27B H 0.7252 0.4454 0.2251 0.035 Uiso 0.500(8) 1 calc R U P A 1
C28 C 0.9052(8) 0.3896(6) 0.4467(6) 0.0363(16) Uani 0.500(8) 1 d D U P A 1
H28A H 0.9302 0.4237 0.49 0.044 Uiso 0.500(8) 1 calc R U P A 1
H28B H 0.9472 0.3428 0.4597 0.044 Uiso 0.500(8) 1 calc R U P A 1
C20' C 0.7476(8) 0.3240(3) 0.3429(6) 0.0411(14) Uani 0.500(8) 1 d D U P A 2
H20C H 0.6592 0.3148 0.3196 0.049 Uiso 0.500(8) 1 calc R U P A 2
H20D H 0.7899 0.2769 0.3537 0.049 Uiso 0.500(8) 1 calc R U P A 2
C21' C 0.9516(7) 0.4232(4) 0.3978(4) 0.0278(11) Uani 0.500(8) 1 d D U P A 2
H21' H 1.0406 0.4326 0.4215 0.033 Uiso 0.500(8) 1 calc R U P A 2
C22' C 0.9586(7) 0.3813(4) 0.3202(4) 0.0363(13) Uani 0.500(8) 1 d D U P A 2
H22C H 1.0077 0.4094 0.2831 0.044 Uiso 0.500(8) 1 calc R U P A 2
H22D H 1.0034 0.335 0.3307 0.044 Uiso 0.500(8) 1 calc R U P A 2
C23' C 0.8236(8) 0.3676(3) 0.2836(4) 0.0373(13) Uani 0.500(8) 1 d D U P A 2
H23' H 0.8278 0.3397 0.2334 0.045 Uiso 0.500(8) 1 calc R U P A 2
C24' C 0.8837(6) 0.4956(4) 0.3795(4) 0.0224(11) Uani 0.500(8) 1 d D U P A 2
H24C H 0.9321 0.5232 0.3417 0.027 Uiso 0.500(8) 1 calc R U P A 2
H24D H 0.882 0.5241 0.4287 0.027 Uiso 0.500(8) 1 calc R U P A 2
C25' C 0.7424(7) 0.3653(4) 0.4191(5) 0.0347(13) Uani 0.500(8) 1 d D U P A 2
H25' H 0.6942 0.3367 0.457 0.042 Uiso 0.500(8) 1 calc R U P A 2
C26' C 0.6733(7) 0.4375(4) 0.4023(5) 0.0306(15) Uani 0.500(8) 1 d D U P A 2
H26C H 0.584 0.4283 0.3806 0.037 Uiso 0.500(8) 1 calc R U P A 2
H26D H 0.6695 0.4646 0.4523 0.037 Uiso 0.500(8) 1 calc R U P A 2
C27' C 0.7527(8) 0.4392(3) 0.2662(4) 0.0322(13) Uani 0.500(8) 1 d D U P A 2
H27C H 0.6654 0.4293 0.2417 0.039 Uiso 0.500(8) 1 calc R U P A 2
H27D H 0.7994 0.4678 0.2283 0.039 Uiso 0.500(8) 1 calc R U P A 2
C28' C 0.8789(8) 0.3799(6) 0.4555(5) 0.0326(14) Uani 0.500(8) 1 d D U P A 2
H28C H 0.8751 0.4069 0.5055 0.039 Uiso 0.500(8) 1 calc R U P A 2
H28D H 0.9237 0.3338 0.4673 0.039 Uiso 0.500(8) 1 calc R U P A 2
C29 C 0.2274(3) 0.5234(2) 0.2776(2) 0.0398(7) Uani 1 1 d D . . . .
C30 C 0.2786(3) 0.5126(2) 0.3545(2) 0.0446(8) Uani 1 1 d D . . . .
Au1 Au 0.43030(2) 0.54438(2) 0.28377(2) 0.01966(3) Uani 1 1 d . . . . .
Sb1 Sb 0.33356(18) 0.29453(10) 0.18297(11) 0.03477(19) Uani 0.683(6) 1 d D U P B 1
F1 F 0.4631(6) 0.3323(4) 0.1264(4) 0.120(2) Uani 0.683(6) 1 d D U P B 1
F2 F 0.3686(13) 0.3585(6) 0.2667(7) 0.089(3) Uani 0.683(6) 1 d D U P B 1
F3 F 0.1999(7) 0.2597(5) 0.2375(5) 0.109(2) Uani 0.683(6) 1 d D U P B 1
F4 F 0.2906(9) 0.2325(4) 0.1010(4) 0.115(2) Uani 0.683(6) 1 d D U P B 1
F5 F 0.2216(6) 0.3624(3) 0.1338(4) 0.0897(17) Uani 0.683(6) 1 d D U P B 1
F6 F 0.4481(7) 0.2296(3) 0.2290(5) 0.119(2) Uani 0.683(6) 1 d D U P B 1
Sb1' Sb 0.3374(4) 0.2833(2) 0.1969(2) 0.0373(4) Uani 0.317(6) 1 d D U P B 2
F1' F 0.5021(9) 0.2795(8) 0.1720(9) 0.108(3) Uani 0.317(6) 1 d D U P B 2
F2' F 0.2833(16) 0.3467(7) 0.1146(7) 0.101(3) Uani 0.317(6) 1 d D U P B 2
F3' F 0.1686(10) 0.2884(8) 0.2251(10) 0.085(3) Uani 0.317(6) 1 d D U P B 2
F4' F 0.3744(13) 0.2209(6) 0.2786(6) 0.091(3) Uani 0.317(6) 1 d D U P B 2
F5' F 0.2848(18) 0.2058(7) 0.1338(8) 0.097(3) Uani 0.317(6) 1 d D U P B 2
F6' F 0.390(2) 0.3640(11) 0.2545(14) 0.076(4) Uani 0.317(6) 1 d D U P B 2
N1 N 0.4830(2) 0.57694(12) 0.15906(11) 0.0239(4) Uani 1 1 d . . . . .
Cl1 Cl 0.603(2) 0.9571(9) 0.526(3) 0.190(3) Uani 0.5 1 d D . P C -1
C31 C 0.4982(15) 0.9736(8) 0.4409(17) 0.190(3) Uani 0.5 1 d D . P C -1
H31A H 0.5458 0.9961 0.399 0.228 Uiso 0.5 1 calc R U P C -1
H31B H 0.4609 0.9278 0.4203 0.228 Uiso 0.5 1 calc R U P C -1
Cl2 Cl 0.380(2) 1.0292(9) 0.467(3) 0.190(3) Uani 0.5 1 d D . P C -1
H29A H 0.179(4) 0.564(2) 0.264(3) 0.049(12) Uiso 1 1 d . . . . .
H29B H 0.216(3) 0.4774(19) 0.245(2) 0.031(9) Uiso 1 1 d D . . . .
H30A H 0.265(4) 0.545(2) 0.396(3) 0.040(11) Uiso 1 1 d . . . . .
H30B H 0.294(7) 0.467(3) 0.387(4) 0.11(2) Uiso 1 1 d D . . . .

loop_
_atom_site_aniso_label
_atom_site_aniso_U_11
_atom_site_aniso_U_22
_atom_site_aniso_U_33
_atom_site_aniso_U_23
_atom_site_aniso_U_13
_atom_site_aniso_U_12
C1 0.0235(9) 0.0152(8) 0.0184(8) -0.0020(6) 0.0011(7) 0.0007(7)
C2 0.0291(11) 0.0233(10) 0.0202(9) -0.0002(7) 0.0064(8) -0.0054(8)
C3 0.0391(14) 0.0349(13) 0.0260(11) 0.0006(10) 0.0130(10) -0.0115(11)
C4 0.0522(18) 0.0455(16) 0.0197(10) 0.0055(10) 0.0129(11) -0.0087(13)
C5 0.0434(15) 0.0432(15) 0.0146(9) 0.0046(9) 0.0032(9) -0.0042(12)
C6 0.0293(11) 0.0229(10) 0.0138(8) 0.0011(7) 0.0030(7) 0.0022(8)
C7 0.0395(15) 0.0550(19) 0.0324(13) 0.0186(13) 0.0000(11) 0.0172(14)
C8 0.0467(17) 0.057(2) 0.0298(13) -0.0203(13) 0.0022(12) -0.0146(15)
C9 0.0166(8) 0.0177(8) 0.0137(7) -0.0004(6) -0.0001(6) -0.0005(6)
C10 0.0339(12) 0.0210(10) 0.0211(9) -0.0035(8) -0.0072(8) 0.0069(8)
C11 0.0393(14) 0.0242(11) 0.0322(12) -0.0091(9) -0.0095(10) 0.0121(10)
C12 0.0630(19) 0.0328(13) 0.0166(9) -0.0041(9) 0.0139(11) -0.0215(13)
C13 0.0196(10) 0.0376(13) 0.0345(12) -0.0189(10) -0.0029(9) -0.0026(9)
C14 0.0538(18) 0.0364(14) 0.0194(10) -0.0074(9) -0.0091(11) 0.0006(12)
C15 0.0558(18) 0.0439(15) 0.0208(11) -0.0127(10) 0.0175(11) -0.0216(14)
C16 0.0222(11) 0.0588(19) 0.0490(17) -0.0341(15) 0.0065(11) 0.0018(12)
C17 0.0165(9) 0.0416(14) 0.0415(14) -0.0236(12) -0.0040(9) 0.0026(9)
C18 0.0465(15) 0.0249(11) 0.0285(12) -0.0085(9) 0.0054(11) -0.0111(10)
P1 0.0159(2) 0.0159(2) 0.01173(19) 0.00105(16) 0.00009(16) -0.00054(17)
C19 0.0178(8) 0.0163(8) 0.0192(8) 0.0014(7) -0.0003(7) 0.0001(7)
C20 0.033(3) 0.020(2) 0.052(3) 0.008(2) 0.002(2) 0.0010(19)
C21 0.0187(19) 0.025(2) 0.056(3) 0.007(3) 0.004(3) 0.0065(17)
C22 0.036(3) 0.033(3) 0.054(3) -0.001(2) 0.012(3) 0.014(2)
C23 0.038(3) 0.023(2) 0.040(2) -0.0086(19) -0.001(2) 0.008(2)
C24 0.018(2) 0.022(2) 0.058(4) 0.006(3) 0.007(3) 0.0022(17)
C25 0.036(3) 0.021(2) 0.035(3) 0.0117(19) 0.000(2) 0.002(2)
C26 0.032(3) 0.021(3) 0.026(3) 0.0076(19) 0.004(2) 0.001(2)
C27 0.038(3) 0.021(2) 0.028(2) -0.0072(18) -0.005(2) 0.008(2)
C28 0.029(3) 0.029(3) 0.048(3) 0.006(2) -0.013(3) 0.005(2)
C20' 0.041(3) 0.019(2) 0.061(4) 0.004(2) -0.013(3) -0.003(2)
C21' 0.021(2) 0.027(2) 0.035(3) -0.001(2) 0.000(2) 0.0056(16)
C22' 0.035(3) 0.029(3) 0.045(3) -0.002(2) 0.005(2) 0.011(2)
C23' 0.048(3) 0.021(2) 0.041(3) -0.0089(19) -0.006(2) 0.007(2)
C24' 0.0158(19) 0.022(2) 0.030(3) 0.001(2) 0.001(2) -0.0002(15)
C25' 0.027(2) 0.026(3) 0.050(3) 0.018(2) -0.001(2) -0.002(2)
C26' 0.019(2) 0.028(3) 0.045(4) 0.018(3) 0.009(2) 0.002(2)
C27' 0.047(3) 0.019(2) 0.028(3) -0.0063(18) -0.011(3) 0.005(2)
C28' 0.028(3) 0.031(3) 0.038(3) 0.016(2) 0.001(2) 0.006(2)
C29 0.0177(11) 0.061(2) 0.0404(15) 0.0065(14) -0.0005(10) -0.0084(12)
C30 0.0300(14) 0.071(2) 0.0340(14) 0.0085(15) 0.0072(11) -0.0141(14)
Au1 0.01744(4) 0.02351(4) 0.01765(4) 0.00035(3) -0.00109(3) -0.00132(3)
Sb1 0.02906(19) 0.0394(4) 0.0345(5) -0.0060(3) -0.0064(3) 0.0027(2)
F1 0.094(4) 0.127(5) 0.150(5) 0.004(4) 0.079(4) -0.006(3)
F2 0.103(6) 0.094(4) 0.069(4) -0.043(3) 0.000(3) -0.012(4)
F3 0.100(4) 0.124(6) 0.108(4) 0.031(4) 0.032(4) -0.043(4)
F4 0.138(5) 0.112(5) 0.088(4) -0.062(4) -0.031(4) 0.014(4)
F5 0.083(3) 0.098(3) 0.086(3) 0.017(3) -0.011(3) 0.045(3)
F6 0.122(4) 0.096(4) 0.131(5) 0.011(3) -0.045(4) 0.059(3)
Sb1' 0.0318(6) 0.0489(12) 0.0303(8) -0.0022(6) -0.0037(6) -0.0023(7)
F1' 0.060(4) 0.146(8) 0.123(7) -0.013(6) 0.046(5) 0.008(5)
F2' 0.131(8) 0.102(6) 0.068(5) 0.038(5) -0.012(5) 0.011(6)
F3' 0.042(4) 0.100(8) 0.112(7) -0.007(6) 0.010(4) -0.003(4)
F4' 0.108(7) 0.092(6) 0.069(5) 0.029(5) -0.009(5) 0.022(6)
F5' 0.142(7) 0.068(6) 0.076(7) -0.035(5) -0.015(7) -0.005(6)
F6' 0.075(7) 0.066(5) 0.083(8) -0.028(5) -0.014(6) -0.018(5)
N1 0.0271(9) 0.0300(10) 0.0139(7) -0.0005(7) -0.0026(7) 0.0024(8)
Cl1 0.073(4) 0.077(5) 0.406(10) 0.032(9) -0.069(5) -0.002(3)
C31 0.073(4) 0.077(5) 0.406(10) 0.032(9) -0.069(5) -0.002(3)
Cl2 0.073(4) 0.077(5) 0.406(10) 0.032(9) -0.069(5) -0.002(3)

loop_
_atom_type_symbol
_atom_type_description
_atom_type_scat_dispersion_real
_atom_type_scat_dispersion_imag
_atom_type_scat_source
C C 0.0033 0.0016 'International Tables Vol C Tables 4.2.6.8 and 6.1.1.4'
H H 0 0 'International Tables Vol C Tables 4.2.6.8 and 6.1.1.4'
Au Au -2.0133 8.8022 'International Tables Vol C Tables 4.2.6.8 and 6.1.1.4'
F F 0.0171 0.0103 'International Tables Vol C Tables 4.2.6.8 and 6.1.1.4'
N N 0.0061 0.0033 'International Tables Vol C Tables 4.2.6.8 and 6.1.1.4'
P P 0.1023 0.0942 'International Tables Vol C Tables 4.2.6.8 and 6.1.1.4'
Sb Sb -0.5866 1.5461 'International Tables Vol C Tables 4.2.6.8 and 6.1.1.4'
Cl Cl 0.1484 0.1585 'International Tables Vol C Tables 4.2.6.8 and 6.1.1.4'

loop_
_geom_angle_atom_site_label_1
_geom_angle_atom_site_label_2
_geom_angle_atom_site_label_3
_geom_angle
C2 C1 C6 119.1(2)
C2 C1 P1 122.13(17)
C6 C1 P1 118.69(17)
C3 C2 C1 121.3(2)
C3 C2 H2 119.4
C1 C2 H2 119.4
C4 C3 C2 119.1(3)
C4 C3 H3 120.4
C2 C3 H3 120.4
C5 C4 C3 120.7(2)
C5 C4 H4 119.7
C3 C4 H4 119.7
C4 C5 C6 120.4(2)
C4 C5 H5 119.8
C6 C5 H5 119.8
C1 C6 C5 119.3(2)
C1 C6 N1 122.11(19)
C5 C6 N1 118.5(2)
N1 C7 H7A 109.5
N1 C7 H7B 109.5
H7A C7 H7B 109.5
N1 C7 H7C 109.5
H7A C7 H7C 109.5
H7B C7 H7C 109.5
N1 C8 H8A 109.5
N1 C8 H8B 109.5
H8A C8 H8B 109.5
N1 C8 H8C 109.5
H8A C8 H8C 109.5
H8B C8 H8C 109.5
C12 C9 C17 109.0(2)
C12 C9 C10 108.5(2)
C17 C9 C10 108.0(2)
C12 C9 P1 108.64(15)
C17 C9 P1 116.52(15)
C10 C9 P1 105.84(13)
C11 C10 C9 109.91(18)
C11 C10 H10A 109.7
C9 C10 H10A 109.7
C11 C10 H10B 109.7
C9 C10 H10B 109.7
H10A C10 H10B 108.2
C18 C11 C16 109.5(2)
C18 C11 C10 110.0(2)
C16 C11 C10 109.6(2)
C18 C11 H11 109.2
C16 C11 H11 109.2
C10 C11 H11 109.2
C15 C12 C9 110.7(2)
C15 C12 H12A 109.5
C9 C12 H12A 109.5
C15 C12 H12B 109.5
C9 C12 H12B 109.5
H12A C12 H12B 108.1
C18 C13 C14 110.2(2)
C18 C13 C17 109.0(2)
C14 C13 C17 109.6(2)
C18 C13 H13 109.3
C14 C13 H13 109.3
C17 C13 H13 109.3
C15 C14 C13 109.3(2)
C15 C14 H14A 109.8
C13 C14 H14A 109.8
C15 C14 H14B 109.8
C13 C14 H14B 109.8
H14A C14 H14B 108.3
C14 C15 C12 109.4(3)
C14 C15 C16 109.3(2)
C12 C15 C16 109.3(2)
C14 C15 H15 109.6
C12 C15 H15 109.6
C16 C15 H15 109.6
C11 C16 C15 109.7(2)
C11 C16 H16A 109.7
C15 C16 H16A 109.7
C11 C16 H16B 109.7
C15 C16 H16B 109.7
H16A C16 H16B 108.2
C9 C17 C13 110.10(19)
C9 C17 H17A 109.6
C13 C17 H17A 109.6
C9 C17 H17B 109.6
C13 C17 H17B 109.6
H17A C17 H17B 108.2
C11 C18 C13 109.2(2)
C11 C18 H18A 109.8
C13 C18 H18A 109.8
C11 C18 H18B 109.8
C13 C18 H18B 109.8
H18A C18 H18B 108.3
C1 P1 C9 107.77(9)
C1 P1 C19 105.87(10)
C9 P1 C19 115.91(9)
C1 P1 Au1 102.16(7)
C9 P1 Au1 110.40(7)
C19 P1 Au1 113.51(7)
C26' C19 C27' 109.1(5)
C24 C19 C26 110.7(5)
C24 C19 C27 110.1(4)
C26 C19 C27 106.8(4)
C26' C19 C24' 107.6(4)
C27' C19 C24' 106.7(4)
C24 C19 P1 116.3(3)
C26' C19 P1 110.1(3)
C27' C19 P1 107.7(2)
C26 C19 P1 107.3(3)
C27 C19 P1 105.0(2)
C24' C19 P1 115.5(3)
C25 C20 C23 109.9(5)
C25 C20 H20A 109.7
C23 C20 H20A 109.7
C25 C20 H20B 109.7
C23 C20 H20B 109.7
H20A C20 H20B 108.2
C28 C21 C24 110.1(7)
C28 C21 C22 109.8(7)
C24 C21 C22 108.3(6)
C28 C21 H21 109.5
C24 C21 H21 109.5
C22 C21 H21 109.5
C23 C22 C21 109.0(5)
C23 C22 H22A 109.9
C21 C22 H22A 109.9
C23 C22 H22B 109.9
C21 C22 H22B 109.9
H22A C22 H22B 108.3
C22 C23 C27 110.1(6)
C22 C23 C20 110.1(5)
C27 C23 C20 108.9(5)
C22 C23 H23 109.3
C27 C23 H23 109.3
C20 C23 H23 109.3
C19 C24 C21 109.9(5)
C19 C24 H24A 109.7
C21 C24 H24A 109.7
C19 C24 H24B 109.7
C21 C24 H24B 109.7
H24A C24 H24B 108.2
C20 C25 C26 110.3(6)
C20 C25 C28 109.1(7)
C26 C25 C28 108.8(6)
C20 C25 H25 109.5
C26 C25 H25 109.5
C28 C25 H25 109.5
C25 C26 C19 109.2(5)
C25 C26 H26A 109.8
C19 C26 H26A 109.8
C25 C26 H26B 109.8
C19 C26 H26B 109.8
H26A C26 H26B 108.3
C23 C27 C19 108.8(4)
C23 C27 H27A 109.9
C19 C27 H27A 109.9
C23 C27 H27B 109.9
C19 C27 H27B 109.9
H27A C27 H27B 108.3
C21 C28 C25 110.5(7)
C21 C28 H28A 109.6
C25 C28 H28A 109.6
C21 C28 H28B 109.6
C25 C28 H28B 109.6
H28A C28 H28B 108.1
C25' C20' C23' 110.0(5)
C25' C20' H20C 109.7
C23' C20' H20C 109.7
C25' C20' H20D 109.7
C23' C20' H20D 109.7
H20C C20' H20D 108.2
C28' C21' C22' 110.1(7)
C28' C21' C24' 110.4(6)
C22' C21' C24' 108.7(5)
C28' C21' H21' 109.2
C22' C21' H21' 109.2
C24' C21' H21' 109.2
C23' C22' C21' 109.4(5)
C23' C22' H22C 109.8
C21' C22' H22C 109.8
C23' C22' H22D 109.8
C21' C22' H22D 109.8
H22C C22' H22D 108.2
C22' C23' C27' 110.5(5)
C22' C23' C20' 109.1(5)
C27' C23' C20' 108.2(6)
C22' C23' H23' 109.7
C27' C23' H23' 109.7
C20' C23' H23' 109.7
C21' C24' C19 110.6(5)
C21' C24' H24C 109.5
C19 C24' H24C 109.5
C21' C24' H24D 109.5
C19 C24' H24D 109.5
H24C C24' H24D 108.1
C20' C25' C28' 110.0(7)
C20' C25' C26' 109.4(6)
C28' C25' C26' 109.2(6)
C20' C25' H25' 109.4
C28' C25' H25' 109.4
C26' C25' H25' 109.4
C19 C26' C25' 111.2(5)
C19 C26' H26C 109.4
C25' C26' H26C 109.4
C19 C26' H26D 109.4
C25' C26' H26D 109.4
H26C C26' H26D 108
C23' C27' C19 110.7(4)
C23' C27' H27C 109.5
C19 C27' H27C 109.5
C23' C27' H27D 109.5
C19 C27' H27D 109.5
H27C C27' H27D 108.1
C21' C28' C25' 109.3(7)
C21' C28' H28C 109.8
C25' C28' H28C 109.8
C21' C28' H28D 109.8
C25' C28' H28D 109.8
H28C C28' H28D 108.3
C30 C29 Au1 70.86(17)
C30 C29 H29A 121(3)
Au1 C29 H29A 113(3)
C30 C29 H29B 114(2)
Au1 C29 H29B 105(2)
H29A C29 H29B 121(3)
C29 C30 Au1 71.43(17)
C29 C30 H30A 123(3)
Au1 C30 H30A 114(2)
C29 C30 H30B 132(4)
Au1 C30 H30B 116(4)
H30A C30 H30B 98(4)
C30 Au1 C29 37.71(12)
C30 Au1 N1 145.52(10)
C29 Au1 N1 107.80(10)
C30 Au1 P1 131.24(9)
C29 Au1 P1 168.77(9)
N1 Au1 P1 83.21(5)
F6 Sb1 F4 91.4(3)
F6 Sb1 F3 92.8(4)
F4 Sb1 F3 90.5(4)
F6 Sb1 F1 89.5(4)
F4 Sb1 F1 89.5(4)
F3 Sb1 F1 177.7(4)
F6 Sb1 F2 90.6(5)
F4 Sb1 F2 177.1(5)
F3 Sb1 F2 87.4(5)
F1 Sb1 F2 92.5(4)
F6 Sb1 F5 177.8(4)
F4 Sb1 F5 88.7(3)
F3 Sb1 F5 89.4(3)
F1 Sb1 F5 88.3(3)
F2 Sb1 F5 89.4(5)
F1' Sb1' F4' 90.1(7)
F1' Sb1' F5' 94.7(7)
F4' Sb1' F5' 88.9(6)
F1' Sb1' F6' 84.4(9)
F4' Sb1' F6' 94.4(9)
F5' Sb1' F6' 176.6(9)
F1' Sb1' F3' 178.4(8)
F4' Sb1' F3' 89.2(6)
F5' Sb1' F3' 86.8(8)
F6' Sb1' F3' 94.2(9)
F1' Sb1' F2' 95.1(7)
F4' Sb1' F2' 174.7(7)
F5' Sb1' F2' 90.0(6)
F6' Sb1' F2' 86.9(10)
F3' Sb1' F2' 85.6(7)
C6 N1 C8 111.1(2)
C6 N1 C7 110.2(2)
C8 N1 C7 110.4(2)
C6 N1 Au1 113.64(13)
C8 N1 Au1 106.10(18)
C7 N1 Au1 105.18(16)
Cl2 C31 Cl1 108(4)
Cl2 C31 H31A 110
Cl1 C31 H31A 110
Cl2 C31 H31B 110
Cl1 C31 H31B 110
H31A C31 H31B 108.4

loop_
_geom_bond_atom_site_label_1
_geom_bond_atom_site_label_2
_geom_bond_distance
C1 C2 1.394(3)
C1 C6 1.400(3)
C1 P1 1.839(2)
C2 C3 1.390(3)
C2 H2 0.95
C3 C4 1.383(4)
C3 H3 0.95
C4 C5 1.382(4)
C4 H4 0.95
C5 C6 1.401(3)
C5 H5 0.95
C6 N1 1.462(3)
C7 N1 1.483(4)
C7 H7A 0.98
C7 H7B 0.98
C7 H7C 0.98
C8 N1 1.481(4)
C8 H8A 0.98
C8 H8B 0.98
C8 H8C 0.98
C9 C12 1.536(3)
C9 C17 1.536(3)
C9 C10 1.541(3)
C9 P1 1.868(2)
C10 C11 1.539(3)
C10 H10A 0.99
C10 H10B 0.99
C11 C18 1.519(4)
C11 C16 1.519(5)
C11 H11 1
C12 C15 1.531(4)
C12 H12A 0.99
C12 H12B 0.99
C13 C18 1.523(4)
C13 C14 1.530(4)
C13 C17 1.542(3)
C13 H13 1
C14 C15 1.520(5)
C14 H14A 0.99
C14 H14B 0.99
C15 C16 1.534(5)
C15 H15 1
C16 H16A 0.99
C16 H16B 0.99
C17 H17A 0.99
C17 H17B 0.99
C18 H18A 0.99
C18 H18B 0.99
P1 C19 1.870(2)
P1 Au1 2.3393(5)
C19 C24 1.506(7)
C19 C26' 1.534(7)
C19 C27' 1.549(6)
C19 C26 1.553(7)
C19 C27 1.564(6)
C19 C24' 1.569(6)
C20 C25 1.494(9)
C20 C23 1.543(10)
C20 H20A 0.99
C20 H20B 0.99
C21 C28 1.502(10)
C21 C24 1.539(8)
C21 C22 1.546(10)
C21 H21 1
C22 C23 1.517(10)
C22 H22A 0.99
C22 H22B 0.99
C23 C27 1.537(7)
C23 H23 1
C24 H24A 0.99
C24 H24B 0.99
C25 C26 1.539(8)
C25 C28 1.540(10)
C25 H25 1
C26 H26A 0.99
C26 H26B 0.99
C27 H27A 0.99
C27 H27B 0.99
C28 H28A 0.99
C28 H28B 0.99
C20' C25' 1.508(11)
C20' C23' 1.556(11)
C20' H20C 0.99
C20' H20D 0.99
C21' C28' 1.514(9)
C21' C22' 1.536(9)
C21' C24' 1.540(8)
C21' H21' 1
C22' C23' 1.517(10)
C22' H22C 0.99
C22' H22D 0.99
C23' C27' 1.542(7)
C23' H23' 1
C24' H24C 0.99
C24' H24D 0.99
C25' C28' 1.533(10)
C25' C26' 1.540(8)
C25' H25' 1
C26' H26C 0.99
C26' H26D 0.99
C27' H27C 0.99
C27' H27D 0.99
C28' H28C 0.99
C28' H28D 0.99
C29 C30 1.387(5)
C29 Au1 2.149(3)
C29 H29A 0.92(5)
C29 H29B 1.02(3)
C30 Au1 2.141(3)
C30 H30A 0.95(4)
C30 H30B 1.02(4)
Au1 N1 2.306(2)
Sb1 F6 1.831(5)
Sb1 F4 1.835(5)
Sb1 F3 1.849(5)
Sb1 F1 1.854(5)
Sb1 F2 1.867(7)
Sb1 F5 1.873(5)
Sb1' F1' 1.802(9)
Sb1' F4' 1.826(9)
Sb1' F5' 1.852(11)
Sb1' F6' 1.854(13)
Sb1' F3' 1.863(10)
Sb1' F2' 1.880(10)
Cl1 C31 1.77(4)
C31 Cl2 1.69(4)
C31 H31A 0.99
C31 H31B 0.99
